data_7045797
loop_
_publ_author_name
'Sharma, Mahendra Kumar'
'Singh, Dharmendra'
'Mahawar, Pritam'
'Yadav, Ravi'
'Nagendran, Selvarajan'

_publ_section_title
;
 Catalytic cyanosilylation using germylene stabilized platinum(ii)
 dicyanide.
;
_journal_issue 17
_journal_name_full 'Dalton transactions (Cambridge, England : 2003)'
_journal_page_first 5943
_journal_page_last 5947
_journal_paper_doi 10.1039/C8DT00043C
_journal_volume 47
_journal_year 2018
_chemical_formula_moiety 'C43 H70 Cl Ge2 N6 Pt, C F3 O3 S'
_chemical_formula_sum 'C44 H70 Cl F3 Ge2 N6 O3 Pt S'
_chemical_formula_weight 1195.87
_space_group_IT_number 14
_space_group_name_Hall '-P 2ybc'
_space_group_name_H-M_alt 'P 1 21/c 1'
_symmetry_cell_setting monoclinic
_symmetry_space_group_name_Hall '-P 2ybc'
_symmetry_space_group_name_H-M 'P 1 21/c 1'
_atom_sites_solution_hydrogens geom
_atom_sites_solution_primary direct
_atom_sites_solution_secondary difmap
_audit_creation_method SHELXL-97
_audit_update_record
;
2017-11-14 deposited with the CCDC.
2018-03-06 downloaded from the CCDC.
;
_cell_angle_alpha 90.00
_cell_angle_beta 105.098(5)
_cell_angle_gamma 90.00
_cell_formula_units_Z 4
_cell_length_a 14.300(4)
_cell_length_b 17.928(4)
_cell_length_c 20.470(5)
_cell_measurement_reflns_used 2632
_cell_measurement_temperature 100(2)
_cell_measurement_theta_max 21.750
_cell_measurement_theta_min 2.293
_cell_volume 5067(2)
_computing_cell_refinement 'Bruker SMART'
_computing_data_collection 'Bruker SMART'
_computing_data_reduction 'Bruker SAINT'
_computing_molecular_graphics 'Bruker SHELXTL'
_computing_publication_material 'Bruker SHELXTL'
_computing_structure_refinement 'SHELXL-97 (Sheldrick, 1997)'
_computing_structure_solution 'SHELXS-97 (Sheldrick, 1990)'
_diffrn_ambient_temperature 100(2)
_diffrn_measured_fraction_theta_full 0.997
_diffrn_measured_fraction_theta_max 0.997
_diffrn_measurement_device_type 'CCD area detector'
_diffrn_measurement_method 'phi and omega scans'
_diffrn_radiation_monochromator graphite
_diffrn_radiation_source 'fine-focus sealed tube'
_diffrn_radiation_type MoK\a
_diffrn_radiation_wavelength 0.71073
_diffrn_reflns_av_R_equivalents 0.0864
_diffrn_reflns_av_sigmaI/netI 0.1152
_diffrn_reflns_limit_h_max 17
_diffrn_reflns_limit_h_min -16
_diffrn_reflns_limit_k_max 21
_diffrn_reflns_limit_k_min -19
_diffrn_reflns_limit_l_max 24
_diffrn_reflns_limit_l_min -24
_diffrn_reflns_number 26256
_diffrn_reflns_theta_full 25.00
_diffrn_reflns_theta_max 25.00
_diffrn_reflns_theta_min 1.53
_exptl_absorpt_coefficient_mu 4.080
_exptl_absorpt_correction_T_max 0.538
_exptl_absorpt_correction_T_min 0.258
_exptl_absorpt_correction_type multi-scan
_exptl_absorpt_process_details '(SADABS; Bruker, 2000)'
_exptl_crystal_colour yellow
_exptl_crystal_density_diffrn 1.568
_exptl_crystal_density_method 'not measured'
_exptl_crystal_description block-shape
_exptl_crystal_F_000 2408.0
_exptl_crystal_size_max 0.347
_exptl_crystal_size_mid 0.285
_exptl_crystal_size_min 0.152
_refine_diff_density_max 2.524
_refine_diff_density_min -2.284
_refine_diff_density_rms 0.191
_refine_ls_extinction_method none
_refine_ls_goodness_of_fit_ref 1.034
_refine_ls_hydrogen_treatment mixed
_refine_ls_matrix_type full
_refine_ls_number_parameters 564
_refine_ls_number_reflns 8897
_refine_ls_number_restraints 0
_refine_ls_restrained_S_all 1.034
_refine_ls_R_factor_all 0.0859
_refine_ls_R_factor_gt 0.0576
_refine_ls_shift/su_max 0.066
_refine_ls_shift/su_mean 0.003
_refine_ls_structure_factor_coef Fsqd
_refine_ls_weighting_details 'calc w=1/[\s^2^(Fo^2^)+(0.0615P)^2^+0.0000P] where P=(Fo^2^+2Fc^2^)/3'
_refine_ls_weighting_scheme calc
_refine_ls_wR_factor_gt 0.1332
_refine_ls_wR_factor_ref 0.1516
_reflns_number_gt 6434
_reflns_number_total 8897
_reflns_threshold_expression >2sigma(I)
_cod_data_source_file c8dt00043c2.cif
_cod_data_source_block msha41m
_cod_depositor_comments 'Adding full bibliography for 7045794--7045798.cif.'
_cod_original_sg_symbol_H-M 'P 21/c'
_cod_database_code 7045797

loop_
_symmetry_equiv_pos_as_xyz
'x, y, z'
'-x, y+1/2, -z+1/2'
'-x, -y, -z'
'x, -y-1/2, z-1/2'

loop_
_atom_site_label
_atom_site_type_symbol
_atom_site_fract_x
_atom_site_fract_y
_atom_site_fract_z
_atom_site_U_iso_or_equiv
_atom_site_adp_type
_atom_site_occupancy
_atom_site_symmetry_multiplicity
_atom_site_calc_flag
_atom_site_refinement_flags
Pt1 Pt 0.10424(2) 0.87457(2) 0.260063(16) 0.02033(13) Uani 1 1 d .
Ge1 Ge 0.16160(6) 0.99334(5) 0.24236(4) 0.0201(2) Uani 1 1 d .
Ge2 Ge -0.05572(7) 0.90420(5) 0.25869(5) 0.0215(2) Uani 1 1 d .
Cl1 Cl 0.05373(17) 0.74778(13) 0.26148(13) 0.0354(6) Uani 1 1 d .
F1 F 0.5997(9) 0.3153(6) 0.4131(5) 0.139(5) Uani 1 1 d .
F2 F 0.6502(5) 0.2544(4) 0.5116(3) 0.065(2) Uani 1 1 d .
F3 F 0.6209(5) 0.1926(4) 0.4192(3) 0.0595(18) Uani 1 1 d .
S1 S 0.4680(3) 0.2531(3) 0.44551(18) 0.0859(15) Uani 1 1 d .
O1 O 0.4524(5) 0.3137(4) 0.4840(3) 0.048(2) Uani 1 1 d .
O2 O 0.4147(6) 0.2419(5) 0.3799(4) 0.067(3) Uani 1 1 d .
O3 O 0.4696(11) 0.1763(6) 0.4867(5) 0.131(5) Uani 1 1 d .
N1 N 0.2665(5) 1.0300(4) 0.3138(3) 0.0256(17) Uani 1 1 d .
N2 N 0.2636(5) 0.9765(4) 0.1988(3) 0.0209(16) Uani 1 1 d .
N3 N -0.1572(5) 0.8926(4) 0.1780(4) 0.0244(17) Uani 1 1 d .
N4 N -0.1081(5) 1.0026(4) 0.2574(3) 0.0204(16) Uani 1 1 d .
N5 N 0.2468(5) 0.8308(4) 0.2744(3) 0.0212(16) Uani 1 1 d .
N6 N 0.5205(5) 0.7320(5) 0.3087(4) 0.0307(19) Uani 1 1 d .
C1 C 0.3535(6) 1.0160(5) 0.3057(4) 0.028(2) Uani 1 1 d .
C2 C 0.4373(7) 1.0364(6) 0.3565(5) 0.033(2) Uani 1 1 d .
H2 H 0.4261 1.0661 0.3910 0.040 Uiso 1 1 calc R
C3 C 0.5334(7) 1.0188(6) 0.3625(6) 0.046(3) Uani 1 1 d .
H3 H 0.5773 1.0390 0.4001 0.056 Uiso 1 1 calc R
C4 C 0.5740(7) 0.9758(7) 0.3212(6) 0.050(3) Uani 1 1 d .
H4 H 0.6400 0.9662 0.3372 0.060 Uiso 1 1 calc R
C5 C 0.5287(7) 0.9450(6) 0.2588(5) 0.042(3) Uani 1 1 d .
H5 H 0.5684 0.9178 0.2381 0.050 Uiso 1 1 calc R
C6 C 0.4345(7) 0.9496(6) 0.2241(5) 0.031(2) Uani 1 1 d .
H6 H 0.4214 0.9290 0.1809 0.037 Uiso 1 1 calc R
C7 C 0.3516(6) 0.9794(5) 0.2404(4) 0.0207(19) Uani 1 1 d .
C8 C 0.2516(7) 1.0690(5) 0.3739(4) 0.029(2) Uani 1 1 d .
H8A H 0.1863 1.0891 0.3629 0.035 Uiso 1 1 calc R
H8B H 0.2963 1.1106 0.3846 0.035 Uiso 1 1 calc R
C9 C 0.2662(8) 1.0182(6) 0.4381(4) 0.035(2) Uani 1 1 d .
H9 H 0.3268 0.9903 0.4436 0.042 Uiso 1 1 calc R
C10 C 0.2774(10) 1.0709(7) 0.5002(5) 0.061(4) Uani 1 1 d .
H10A H 0.2217 1.1028 0.4930 0.092 Uiso 1 1 calc R
H10B H 0.3346 1.1008 0.5054 0.092 Uiso 1 1 calc R
H10C H 0.2827 1.0416 0.5402 0.092 Uiso 1 1 calc R
C11 C 0.1846(9) 0.9629(7) 0.4324(5) 0.049(3) Uani 1 1 d .
H11A H 0.2038 0.9255 0.4669 0.074 Uiso 1 1 calc R
H11B H 0.1698 0.9396 0.3887 0.074 Uiso 1 1 calc R
H11C H 0.1283 0.9885 0.4381 0.074 Uiso 1 1 calc R
C12 C 0.2397(7) 0.9409(5) 0.1322(4) 0.027(2) Uani 1 1 d .
H12A H 0.1770 0.9172 0.1252 0.032 Uiso 1 1 calc R
H12B H 0.2869 0.9019 0.1327 0.032 Uiso 1 1 calc R
C13 C 0.2368(7) 0.9919(6) 0.0718(4) 0.031(2) Uani 1 1 d .
H13 H 0.1907 1.0323 0.0724 0.037 Uiso 1 1 calc R
C14 C 0.1992(7) 0.9478(6) 0.0070(4) 0.036(2) Uani 1 1 d .
H14A H 0.2000 0.9787 -0.0311 0.053 Uiso 1 1 calc R
H14B H 0.1341 0.9317 0.0037 0.053 Uiso 1 1 calc R
H14C H 0.2398 0.9050 0.0074 0.053 Uiso 1 1 calc R
C15 C 0.3350(7) 1.0271(6) 0.0750(4) 0.033(2) Uani 1 1 d .
H15A H 0.3784 0.9895 0.0666 0.049 Uiso 1 1 calc R
H15B H 0.3612 1.0483 0.1190 0.049 Uiso 1 1 calc R
H15C H 0.3273 1.0654 0.0413 0.049 Uiso 1 1 calc R
C16 C 0.0952(6) 1.0851(5) 0.2004(4) 0.023(2) Uani 1 1 d .
H16 H 0.0637 1.1069 0.2330 0.028 Uiso 1 1 calc R
C17 C 0.1660(7) 1.1435(5) 0.1874(5) 0.033(2) Uani 1 1 d .
H17A H 0.2031 1.1226 0.1590 0.050 Uiso 1 1 calc R
H17B H 0.2088 1.1586 0.2297 0.050 Uiso 1 1 calc R
H17C H 0.1306 1.1860 0.1654 0.050 Uiso 1 1 calc R
C18 C 0.0152(6) 1.0677(5) 0.1366(4) 0.031(2) Uani 1 1 d .
H18A H -0.0169 1.1131 0.1185 0.046 Uiso 1 1 calc R
H18B H -0.0308 1.0342 0.1477 0.046 Uiso 1 1 calc R
H18C H 0.0430 1.0448 0.1036 0.046 Uiso 1 1 calc R
C19 C -0.2202(6) 0.9495(5) 0.1645(4) 0.020(2) Uani 1 1 d .
C20 C -0.3116(6) 0.9422(5) 0.1180(4) 0.026(2) Uani 1 1 d .
H20 H -0.3266 0.8939 0.1021 0.031 Uiso 1 1 calc R
C21 C -0.3827(6) 0.9936(6) 0.0919(4) 0.028(2) Uani 1 1 d .
H21 H -0.4393 0.9744 0.0637 0.033 Uiso 1 1 calc R
C22 C -0.3820(7) 1.0714(6) 0.1018(4) 0.034(2) Uani 1 1 d .
H22 H -0.4364 1.0976 0.0781 0.041 Uiso 1 1 calc R
C23 C -0.3087(7) 1.1122(6) 0.1432(4) 0.032(2) Uani 1 1 d .
H23 H -0.3163 1.1637 0.1393 0.038 Uiso 1 1 calc R
C24 C -0.2252(7) 1.0885(5) 0.1897(4) 0.028(2) Uani 1 1 d .
H24 H -0.1881 1.1265 0.2146 0.033 Uiso 1 1 calc R
C25 C -0.1870(6) 1.0157(5) 0.2055(4) 0.023(2) Uani 1 1 d .
C26 C -0.1718(7) 0.8235(5) 0.1376(5) 0.030(2) Uani 1 1 d .
H26A H -0.2367 0.8052 0.1340 0.036 Uiso 1 1 calc R
H26B H -0.1267 0.7861 0.1615 0.036 Uiso 1 1 calc R
C27 C -0.1583(7) 0.8323(6) 0.0674(5) 0.036(2) Uani 1 1 d .
H27 H -0.1999 0.8736 0.0458 0.043 Uiso 1 1 calc R
C28 C -0.0546(7) 0.8538(6) 0.0696(5) 0.036(2) Uani 1 1 d .
H28A H -0.0112 0.8158 0.0927 0.054 Uiso 1 1 calc R
H28B H -0.0389 0.9004 0.0931 0.054 Uiso 1 1 calc R
H28C H -0.0482 0.8589 0.0243 0.054 Uiso 1 1 calc R
C29 C -0.1898(8) 0.7644(6) 0.0245(6) 0.050(3) Uani 1 1 d .
H29A H -0.1782 0.7719 -0.0192 0.075 Uiso 1 1 calc R
H29B H -0.2576 0.7559 0.0193 0.075 Uiso 1 1 calc R
H29C H -0.1536 0.7219 0.0459 0.075 Uiso 1 1 calc R
C30 C -0.0623(6) 1.0588(5) 0.3082(4) 0.025(2) Uani 1 1 d .
H30A H -0.0683 1.1070 0.2861 0.030 Uiso 1 1 calc R
H30B H 0.0063 1.0474 0.3236 0.030 Uiso 1 1 calc R
C31 C -0.1014(7) 1.0657(6) 0.3698(4) 0.029(2) Uani 1 1 d .
H31 H -0.0966 1.0173 0.3926 0.035 Uiso 1 1 calc R
C32 C -0.0374(8) 1.1243(7) 0.4188(6) 0.053(3) Uani 1 1 d .
H32A H 0.0277 1.1060 0.4341 0.079 Uiso 1 1 calc R
H32B H -0.0634 1.1321 0.4570 0.079 Uiso 1 1 calc R
H32C H -0.0375 1.1706 0.3953 0.079 Uiso 1 1 calc R
C33 C -0.2053(8) 1.0922(6) 0.3530(5) 0.041(3) Uani 1 1 d .
H33A H -0.2088 1.1425 0.3364 0.061 Uiso 1 1 calc R
H33B H -0.2285 1.0905 0.3930 0.061 Uiso 1 1 calc R
H33C H -0.2446 1.0604 0.3189 0.061 Uiso 1 1 calc R
C34 C -0.1045(7) 0.8459(5) 0.3246(5) 0.031(2) Uani 1 1 d .
H34 H -0.1095 0.7944 0.3080 0.037 Uiso 1 1 calc R
C35 C -0.0340(8) 0.8435(6) 0.3948(5) 0.045(3) Uani 1 1 d .
H35A H -0.0283 0.8924 0.4146 0.067 Uiso 1 1 calc R
H35B H 0.0284 0.8272 0.3911 0.067 Uiso 1 1 calc R
H35C H -0.0576 0.8094 0.4230 0.067 Uiso 1 1 calc R
C36 C -0.2068(7) 0.8680(6) 0.3266(6) 0.044(3) Uani 1 1 d .
H36A H -0.2288 0.8351 0.3565 0.065 Uiso 1 1 calc R
H36B H -0.2495 0.8645 0.2820 0.065 Uiso 1 1 calc R
H36C H -0.2064 0.9183 0.3427 0.065 Uiso 1 1 calc R
C37 C 0.3167(6) 0.8403(5) 0.3336(4) 0.024(2) Uani 1 1 d .
H37 H 0.3020 0.8696 0.3671 0.028 Uiso 1 1 calc R
C38 C 0.2715(7) 0.7865(5) 0.2294(4) 0.028(2) Uani 1 1 d .
H38 H 0.2251 0.7775 0.1890 0.034 Uiso 1 1 calc R
C39 C 0.4074(6) 0.8093(5) 0.3466(4) 0.024(2) Uani 1 1 d .
H39 H 0.4521 0.8180 0.3878 0.029 Uiso 1 1 calc R
C40 C 0.3591(7) 0.7536(5) 0.2379(4) 0.029(2) Uani 1 1 d .
H40 H 0.3706 0.7235 0.2039 0.035 Uiso 1 1 calc R
C41 C 0.4330(6) 0.7646(5) 0.2980(4) 0.0209(19) Uani 1 1 d .
C42 C 0.5940(7) 0.7437(6) 0.3714(4) 0.035(2) Uani 1 1 d .
H42A H 0.6000 0.7961 0.3814 0.053 Uiso 1 1 calc R
H42B H 0.6549 0.7247 0.3671 0.053 Uiso 1 1 calc R
H42C H 0.5760 0.7180 0.4074 0.053 Uiso 1 1 calc R
C43 C 0.5378(7) 0.6758(6) 0.2617(5) 0.039(3) Uani 1 1 d .
H43A H 0.4906 0.6367 0.2571 0.059 Uiso 1 1 calc R
H43B H 0.6016 0.6553 0.2788 0.059 Uiso 1 1 calc R
H43C H 0.5327 0.6983 0.2184 0.059 Uiso 1 1 calc R
C44 C 0.5869(9) 0.2491(9) 0.4503(6) 0.074(5) Uani 1 1 d .

loop_
_atom_site_aniso_label
_atom_site_aniso_U_11
_atom_site_aniso_U_22
_atom_site_aniso_U_33
_atom_site_aniso_U_23
_atom_site_aniso_U_13
_atom_site_aniso_U_12
Pt1 0.0235(2) 0.0137(2) 0.0245(2) 0.00021(14) 0.00765(14) 0.00195(16)
Ge1 0.0235(5) 0.0154(5) 0.0220(5) -0.0001(4) 0.0071(4) 0.0003(4)
Ge2 0.0241(5) 0.0143(5) 0.0278(5) 0.0016(4) 0.0098(4) 0.0007(4)
Cl1 0.0324(13) 0.0146(13) 0.0609(16) -0.0003(11) 0.0152(11) -0.0004(11)
F1 0.245(13) 0.092(8) 0.116(8) -0.009(6) 0.111(9) -0.082(8)
F2 0.053(4) 0.088(6) 0.052(4) -0.009(4) 0.009(3) -0.009(4)
F3 0.070(4) 0.064(5) 0.048(4) 0.005(3) 0.022(3) 0.014(4)
S1 0.068(2) 0.109(4) 0.062(2) -0.050(2) -0.0175(18) 0.048(2)
O1 0.060(5) 0.050(5) 0.039(4) -0.015(4) 0.019(4) -0.002(4)
O2 0.055(5) 0.089(7) 0.046(5) -0.021(5) -0.008(4) 0.014(5)
O3 0.264(16) 0.049(7) 0.079(8) 0.003(6) 0.043(9) -0.041(9)
N1 0.028(4) 0.023(5) 0.025(4) -0.003(3) 0.005(3) -0.003(4)
N2 0.016(4) 0.019(4) 0.027(4) -0.003(3) 0.005(3) 0.001(3)
N3 0.031(4) 0.010(4) 0.034(4) 0.000(3) 0.011(3) 0.002(3)
N4 0.029(4) 0.015(4) 0.020(4) -0.005(3) 0.010(3) -0.001(3)
N5 0.024(4) 0.015(4) 0.024(4) 0.003(3) 0.004(3) 0.003(3)
N6 0.026(4) 0.039(5) 0.028(4) 0.008(4) 0.009(3) 0.010(4)
C1 0.026(5) 0.024(6) 0.031(5) 0.000(4) 0.001(4) 0.007(4)
C2 0.034(6) 0.024(6) 0.039(6) -0.002(4) 0.004(4) -0.001(5)
C3 0.032(6) 0.045(8) 0.056(7) -0.013(6) -0.001(5) -0.014(6)
C4 0.024(6) 0.061(9) 0.058(7) -0.002(6) -0.003(5) 0.004(6)
C5 0.029(6) 0.049(8) 0.049(7) 0.011(5) 0.011(5) 0.009(5)
C6 0.034(5) 0.035(6) 0.027(5) -0.002(4) 0.012(4) 0.008(5)
C7 0.022(5) 0.009(5) 0.031(5) 0.005(4) 0.009(4) 0.001(4)
C8 0.035(5) 0.021(6) 0.028(5) -0.005(4) 0.001(4) 0.006(5)
C9 0.052(6) 0.026(6) 0.020(5) -0.005(4) -0.002(4) 0.017(5)
C10 0.102(10) 0.058(9) 0.018(5) 0.005(5) 0.006(6) 0.034(8)
C11 0.072(8) 0.051(8) 0.031(6) 0.007(5) 0.025(6) 0.009(7)
C12 0.030(5) 0.023(6) 0.034(5) -0.012(4) 0.019(4) -0.007(4)
C13 0.032(5) 0.036(6) 0.022(5) 0.003(4) 0.003(4) 0.003(5)
C14 0.039(6) 0.039(7) 0.030(5) 0.005(4) 0.011(4) -0.007(5)
C15 0.036(6) 0.038(6) 0.025(5) 0.011(4) 0.009(4) 0.002(5)
C16 0.032(5) 0.016(5) 0.027(5) 0.000(4) 0.016(4) 0.003(4)
C17 0.043(6) 0.020(6) 0.042(6) 0.005(4) 0.020(5) -0.002(5)
C18 0.028(5) 0.028(6) 0.038(6) 0.010(4) 0.012(4) 0.004(5)
C19 0.026(5) 0.019(5) 0.021(4) 0.008(4) 0.015(4) 0.008(4)
C20 0.024(5) 0.024(6) 0.031(5) -0.005(4) 0.013(4) -0.002(4)
C21 0.021(5) 0.036(6) 0.031(5) -0.006(4) 0.016(4) -0.005(5)
C22 0.035(6) 0.043(7) 0.024(5) 0.004(4) 0.007(4) 0.013(5)
C23 0.046(6) 0.025(6) 0.026(5) -0.001(4) 0.013(5) 0.012(5)
C24 0.042(6) 0.022(6) 0.023(5) 0.000(4) 0.015(4) 0.002(5)
C25 0.024(5) 0.019(5) 0.032(5) 0.003(4) 0.013(4) 0.001(4)
C26 0.027(5) 0.014(5) 0.044(6) -0.001(4) 0.002(4) 0.001(4)
C27 0.038(6) 0.028(6) 0.041(6) -0.009(5) 0.009(5) 0.002(5)
C28 0.038(6) 0.031(6) 0.039(6) -0.009(4) 0.008(5) -0.006(5)
C29 0.038(6) 0.041(8) 0.063(7) -0.028(6) 0.001(5) -0.006(6)
C30 0.027(5) 0.012(5) 0.034(5) 0.004(4) 0.006(4) 0.002(4)
C31 0.040(6) 0.029(6) 0.022(5) -0.005(4) 0.015(4) -0.001(5)
C32 0.057(7) 0.055(8) 0.048(7) -0.022(6) 0.019(6) -0.010(7)
C33 0.057(7) 0.035(7) 0.034(6) -0.001(5) 0.018(5) 0.000(6)
C34 0.049(6) 0.008(5) 0.044(6) 0.011(4) 0.026(5) 0.001(5)
C35 0.063(7) 0.032(7) 0.045(6) 0.018(5) 0.022(6) 0.010(6)
C36 0.046(6) 0.033(7) 0.064(7) 0.008(5) 0.036(6) -0.001(5)
C37 0.036(5) 0.007(5) 0.032(5) -0.001(4) 0.019(4) 0.002(4)
C38 0.032(5) 0.026(6) 0.029(5) 0.002(4) 0.013(4) -0.001(5)
C39 0.032(5) 0.012(5) 0.024(5) 0.006(4) 0.001(4) 0.003(4)
C40 0.038(5) 0.027(6) 0.024(5) 0.003(4) 0.014(4) -0.001(5)
C41 0.025(5) 0.009(5) 0.028(5) 0.007(4) 0.006(4) 0.001(4)
C42 0.029(5) 0.039(7) 0.036(5) 0.005(5) 0.006(4) -0.001(5)
C43 0.040(6) 0.045(7) 0.036(6) -0.001(5) 0.015(5) 0.018(5)
C44 0.058(8) 0.124(14) 0.048(7) -0.063(8) 0.029(6) -0.043(9)

loop_
_atom_type_symbol
_atom_type_description
_atom_type_scat_dispersion_real
_atom_type_scat_dispersion_imag
_atom_type_scat_source
C C 0.0033 0.0016 'International Tables Vol C Tables 4.2.6.8 and 6.1.1.4'
H H 0.0000 0.0000 'International Tables Vol C Tables 4.2.6.8 and 6.1.1.4'
N N 0.0061 0.0033 'International Tables Vol C Tables 4.2.6.8 and 6.1.1.4'
O O 0.0106 0.0060 'International Tables Vol C Tables 4.2.6.8 and 6.1.1.4'
F F 0.0171 0.0103 'International Tables Vol C Tables 4.2.6.8 and 6.1.1.4'
S S 0.1246 0.1234 'International Tables Vol C Tables 4.2.6.8 and 6.1.1.4'
Cl Cl 0.1484 0.1585 'International Tables Vol C Tables 4.2.6.8 and 6.1.1.4'
Ge Ge 0.1547 1.8001 'International Tables Vol C Tables 4.2.6.8 and 6.1.1.4'
Pt Pt -1.7033 8.3905 'International Tables Vol C Tables 4.2.6.8 and 6.1.1.4'

loop_
_geom_angle_atom_site_label_1
_geom_angle_atom_site_label_2
_geom_angle_atom_site_label_3
_geom_angle
N5 Pt1 Ge2 168.89(18)
N5 Pt1 Ge1 89.73(19)
Ge2 Pt1 Ge1 99.92(4)
N5 Pt1 Cl1 85.9(2)
Ge2 Pt1 Cl1 85.32(6)
Ge1 Pt1 Cl1 170.41(6)
N1 Ge1 N2 82.5(3)
N1 Ge1 C16 103.7(3)
N2 Ge1 C16 105.4(3)
N1 Ge1 Pt1 115.4(2)
N2 Ge1 Pt1 105.5(2)
C16 Ge1 Pt1 132.4(3)
N3 Ge2 N4 83.2(3)
N3 Ge2 C34 102.1(4)
N4 Ge2 C34 106.9(3)
N3 Ge2 Pt1 120.5(2)
N4 Ge2 Pt1 125.9(2)
C34 Ge2 Pt1 113.0(3)
O2 S1 O1 122.4(5)
O2 S1 O3 108.3(7)
O1 S1 O3 110.7(6)
O2 S1 C44 110.3(6)
O1 S1 C44 108.0(6)
O3 S1 C44 93.2(9)
C1 N1 C8 122.6(7)
C1 N1 Ge1 114.5(6)
C8 N1 Ge1 122.8(6)
C7 N2 C12 124.6(7)
C7 N2 Ge1 113.9(5)
C12 N2 Ge1 118.7(5)
C19 N3 C26 122.3(7)
C19 N3 Ge2 114.5(6)
C26 N3 Ge2 122.9(6)
C25 N4 C30 124.1(7)
C25 N4 Ge2 114.5(6)
C30 N4 Ge2 121.3(5)
C38 N5 C37 115.1(7)
C38 N5 Pt1 122.8(6)
C37 N5 Pt1 121.9(5)
C41 N6 C42 120.8(8)
C41 N6 C43 120.2(8)
C42 N6 C43 118.4(8)
N1 C1 C2 120.3(8)
N1 C1 C7 113.6(8)
C2 C1 C7 126.1(8)
C3 C2 C1 129.6(9)
C3 C2 H2 115.2
C1 C2 H2 115.2
C4 C3 C2 129.8(10)
C4 C3 H3 115.1
C2 C3 H3 115.1
C3 C4 C5 128.1(10)
C3 C4 H4 116.0
C5 C4 H4 116.0
C6 C5 C4 128.5(10)
C6 C5 H5 115.8
C4 C5 H5 115.8
C5 C6 C7 132.8(9)
C5 C6 H6 113.6
C7 C6 H6 113.6
N2 C7 C6 123.1(8)
N2 C7 C1 112.8(7)
C6 C7 C1 124.1(8)
N1 C8 C9 114.0(8)
N1 C8 H8A 108.8
C9 C8 H8A 108.8
N1 C8 H8B 108.8
C9 C8 H8B 108.8
H8A C8 H8B 107.7
C11 C9 C10 111.9(9)
C11 C9 C8 112.6(8)
C10 C9 C8 107.1(8)
C11 C9 H9 108.4
C10 C9 H9 108.4
C8 C9 H9 108.4
C9 C10 H10A 109.5
C9 C10 H10B 109.5
H10A C10 H10B 109.5
C9 C10 H10C 109.5
H10A C10 H10C 109.5
H10B C10 H10C 109.5
C9 C11 H11A 109.5
C9 C11 H11B 109.5
H11A C11 H11B 109.5
C9 C11 H11C 109.5
H11A C11 H11C 109.5
H11B C11 H11C 109.5
N2 C12 C13 116.3(8)
N2 C12 H12A 108.2
C13 C12 H12A 108.2
N2 C12 H12B 108.2
C13 C12 H12B 108.2
H12A C12 H12B 107.4
C14 C13 C15 111.4(8)
C14 C13 C12 108.9(8)
C15 C13 C12 112.4(7)
C14 C13 H13 108.0
C15 C13 H13 108.0
C12 C13 H13 108.0
C13 C14 H14A 109.5
C13 C14 H14B 109.5
H14A C14 H14B 109.5
C13 C14 H14C 109.5
H14A C14 H14C 109.5
H14B C14 H14C 109.5
C13 C15 H15A 109.5
C13 C15 H15B 109.5
H15A C15 H15B 109.5
C13 C15 H15C 109.5
H15A C15 H15C 109.5
H15B C15 H15C 109.5
C17 C16 C18 112.0(7)
C17 C16 Ge1 112.4(6)
C18 C16 Ge1 111.6(6)
C17 C16 H16 106.8
C18 C16 H16 106.8
Ge1 C16 H16 106.8
C16 C17 H17A 109.5
C16 C17 H17B 109.5
H17A C17 H17B 109.5
C16 C17 H17C 109.5
H17A C17 H17C 109.5
H17B C17 H17C 109.5
C16 C18 H18A 109.5
C16 C18 H18B 109.5
H18A C18 H18B 109.5
C16 C18 H18C 109.5
H18A C18 H18C 109.5
H18B C18 H18C 109.5
N3 C19 C20 121.6(8)
N3 C19 C25 113.6(8)
C20 C19 C25 124.7(8)
C21 C20 C19 131.5(9)
C21 C20 H20 114.2
C19 C20 H20 114.2
C20 C21 C22 129.2(9)
C20 C21 H21 115.4
C22 C21 H21 115.4
C23 C22 C21 126.3(9)
C23 C22 H22 116.9
C21 C22 H22 116.9
C22 C23 C24 130.0(10)
C22 C23 H23 115.0
C24 C23 H23 115.0
C23 C24 C25 130.5(9)
C23 C24 H24 114.7
C25 C24 H24 114.7
N4 C25 C24 122.1(8)
N4 C25 C19 112.9(8)
C24 C25 C19 124.6(8)
N3 C26 C27 114.4(8)
N3 C26 H26A 108.7
C27 C26 H26A 108.7
N3 C26 H26B 108.7
C27 C26 H26B 108.7
H26A C26 H26B 107.6
C29 C27 C26 112.3(9)
C29 C27 C28 111.4(8)
C26 C27 C28 111.4(8)
C29 C27 H27 107.2
C26 C27 H27 107.2
C28 C27 H27 107.2
C27 C28 H28A 109.5
C27 C28 H28B 109.5
H28A C28 H28B 109.5
C27 C28 H28C 109.5
H28A C28 H28C 109.5
H28B C28 H28C 109.5
C27 C29 H29A 109.5
C27 C29 H29B 109.5
H29A C29 H29B 109.5
C27 C29 H29C 109.5
H29A C29 H29C 109.5
H29B C29 H29C 109.5
N4 C30 C31 116.9(7)
N4 C30 H30A 108.1
C31 C30 H30A 108.1
N4 C30 H30B 108.1
C31 C30 H30B 108.1
H30A C30 H30B 107.3
C30 C31 C33 113.0(8)
C30 C31 C32 107.8(8)
C33 C31 C32 108.0(8)
C30 C31 H31 109.3
C33 C31 H31 109.3
C32 C31 H31 109.3
C31 C32 H32A 109.5
C31 C32 H32B 109.5
H32A C32 H32B 109.5
C31 C32 H32C 109.5
H32A C32 H32C 109.5
H32B C32 H32C 109.5
C31 C33 H33A 109.5
C31 C33 H33B 109.5
H33A C33 H33B 109.5
C31 C33 H33C 109.5
H33A C33 H33C 109.5
H33B C33 H33C 109.5
C36 C34 C35 112.6(8)
C36 C34 Ge2 113.2(6)
C35 C34 Ge2 113.2(7)
C36 C34 H34 105.7
C35 C34 H34 105.7
Ge2 C34 H34 105.7
C34 C35 H35A 109.5
C34 C35 H35B 109.5
H35A C35 H35B 109.5
C34 C35 H35C 109.5
H35A C35 H35C 109.5
H35B C35 H35C 109.5
C34 C36 H36A 109.5
C34 C36 H36B 109.5
H36A C36 H36B 109.5
C34 C36 H36C 109.5
H36A C36 H36C 109.5
H36B C36 H36C 109.5
N5 C37 C39 123.8(8)
N5 C37 H37 118.1
C39 C37 H37 118.1
N5 C38 C40 125.0(9)
N5 C38 H38 117.5
C40 C38 H38 117.5
C37 C39 C41 120.3(8)
C37 C39 H39 119.9
C41 C39 H39 119.9
C38 C40 C41 120.6(8)
C38 C40 H40 119.7
C41 C40 H40 119.7
N6 C41 C39 122.5(8)
N6 C41 C40 122.3(8)
C39 C41 C40 115.1(8)
N6 C42 H42A 109.5
N6 C42 H42B 109.5
H42A C42 H42B 109.5
N6 C42 H42C 109.5
H42A C42 H42C 109.5
H42B C42 H42C 109.5
N6 C43 H43A 109.5
N6 C43 H43B 109.5
H43A C43 H43B 109.5
N6 C43 H43C 109.5
H43A C43 H43C 109.5
H43B C43 H43C 109.5
F2 C44 F3 104.8(12)
F2 C44 F1 106.6(10)
F3 C44 F1 104.8(9)
F2 C44 S1 118.5(8)
F3 C44 S1 119.2(9)
F1 C44 S1 101.5(11)

loop_
_geom_bond_atom_site_label_1
_geom_bond_atom_site_label_2
_geom_bond_distance
Pt1 N5 2.132(7)
Pt1 Ge2 2.3412(11)
Pt1 Ge1 2.3437(11)
Pt1 Cl1 2.388(2)
Ge1 N1 1.918(7)
Ge1 N2 1.921(7)
Ge1 C16 1.981(9)
Ge2 N3 1.905(7)
Ge2 N4 1.914(7)
Ge2 C34 1.972(8)
F1 C44 1.448(18)
F2 C44 1.345(13)
F3 C44 1.352(14)
S1 O2 1.375(7)
S1 O1 1.392(8)
S1 O3 1.612(11)
S1 C44 1.679(13)
N1 C1 1.321(11)
N1 C8 1.477(11)
N2 C7 1.325(11)
N2 C12 1.463(10)
N3 C19 1.341(10)
N3 C26 1.473(11)
N4 C25 1.353(11)
N4 C30 1.474(11)
N5 C38 1.331(11)
N5 C37 1.367(11)
N6 C41 1.346(11)
N6 C42 1.447(11)
N6 C43 1.458(12)
C1 C2 1.414(12)
C1 C7 1.483(12)
C2 C3 1.385(14)
C2 H2 0.9300
C3 C4 1.379(15)
C3 H3 0.9300
C4 C5 1.388(14)
C4 H4 0.9300
C5 C6 1.352(13)
C5 H5 0.9300
C6 C7 1.417(12)
C6 H6 0.9300
C8 C9 1.567(12)
C8 H8A 0.9700
C8 H8B 0.9700
C9 C11 1.513(15)
C9 C10 1.559(13)
C9 H9 0.9800
C10 H10A 0.9600
C10 H10B 0.9600
C10 H10C 0.9600
C11 H11A 0.9600
C11 H11B 0.9600
C11 H11C 0.9600
C12 C13 1.530(12)
C12 H12A 0.9700
C12 H12B 0.9700
C13 C14 1.518(12)
C13 C15 1.526(13)
C13 H13 0.9800
C14 H14A 0.9600
C14 H14B 0.9600
C14 H14C 0.9600
C15 H15A 0.9600
C15 H15B 0.9600
C15 H15C 0.9600
C16 C17 1.526(12)
C16 C18 1.527(12)
C16 H16 0.9800
C17 H17A 0.9600
C17 H17B 0.9600
C17 H17C 0.9600
C18 H18A 0.9600
C18 H18B 0.9600
C18 H18C 0.9600
C19 C20 1.409(12)
C19 C25 1.460(12)
C20 C21 1.372(12)
C20 H20 0.9300
C21 C22 1.408(14)
C21 H21 0.9300
C22 C23 1.374(13)
C22 H22 0.9300
C23 C24 1.386(13)
C23 H23 0.9300
C24 C25 1.420(12)
C24 H24 0.9300
C26 C27 1.507(13)
C26 H26A 0.9700
C26 H26B 0.9700
C27 C29 1.501(13)
C27 C28 1.521(13)
C27 H27 0.9800
C28 H28A 0.9600
C28 H28B 0.9600
C28 H28C 0.9600
C29 H29A 0.9600
C29 H29B 0.9600
C29 H29C 0.9600
C30 C31 1.511(11)
C30 H30A 0.9700
C30 H30B 0.9700
C31 C33 1.512(13)
C31 C32 1.572(13)
C31 H31 0.9800
C32 H32A 0.9600
C32 H32B 0.9600
C32 H32C 0.9600
C33 H33A 0.9600
C33 H33B 0.9600
C33 H33C 0.9600
C34 C36 1.526(13)
C34 C35 1.528(14)
C34 H34 0.9800
C35 H35A 0.9600
C35 H35B 0.9600
C35 H35C 0.9600
C36 H36A 0.9600
C36 H36B 0.9600
C36 H36C 0.9600
C37 C39 1.373(12)
C37 H37 0.9300
C38 C40 1.353(12)
C38 H38 0.9300
C39 C41 1.397(12)
C39 H39 0.9300
C40 C41 1.411(12)
C40 H40 0.9300
C42 H42A 0.9600
C42 H42B 0.9600
C42 H42C 0.9600
C43 H43A 0.9600
C43 H43B 0.9600
C43 H43C 0.9600

loop_
_geom_torsion_atom_site_label_1
_geom_torsion_atom_site_label_2
_geom_torsion_atom_site_label_3
_geom_torsion_atom_site_label_4
_geom_torsion
N5 Pt1 Ge1 N1 -55.9(3)
Ge2 Pt1 Ge1 N1 118.6(2)
Cl1 Pt1 Ge1 N1 -118.9(4)
N5 Pt1 Ge1 N2 33.1(3)
Ge2 Pt1 Ge1 N2 -152.4(2)
Cl1 Pt1 Ge1 N2 -29.9(4)
N5 Pt1 Ge1 C16 161.9(4)
Ge2 Pt1 Ge1 C16 -23.7(3)
Cl1 Pt1 Ge1 C16 98.8(5)
N5 Pt1 Ge2 N3 -113.6(10)
Ge1 Pt1 Ge2 N3 96.5(3)
Cl1 Pt1 Ge2 N3 -75.4(3)
N5 Pt1 Ge2 N4 141.6(10)
Ge1 Pt1 Ge2 N4 -8.3(2)
Cl1 Pt1 Ge2 N4 179.8(3)
N5 Pt1 Ge2 C34 7.3(10)
Ge1 Pt1 Ge2 C34 -142.6(3)
Cl1 Pt1 Ge2 C34 45.5(3)
N2 Ge1 N1 C1 -10.3(7)
C16 Ge1 N1 C1 -114.4(7)
Pt1 Ge1 N1 C1 93.4(6)
N2 Ge1 N1 C8 171.2(7)
C16 Ge1 N1 C8 67.1(7)
Pt1 Ge1 N1 C8 -85.1(7)
N1 Ge1 N2 C7 15.2(6)
C16 Ge1 N2 C7 117.5(6)
Pt1 Ge1 N2 C7 -99.2(6)
N1 Ge1 N2 C12 177.1(7)
C16 Ge1 N2 C12 -80.6(7)
Pt1 Ge1 N2 C12 62.8(6)
N4 Ge2 N3 C19 -8.2(6)
C34 Ge2 N3 C19 97.7(6)
Pt1 Ge2 N3 C19 -136.2(5)
N4 Ge2 N3 C26 178.0(7)
C34 Ge2 N3 C26 -76.0(7)
Pt1 Ge2 N3 C26 50.1(7)
N3 Ge2 N4 C25 1.6(6)
C34 Ge2 N4 C25 -99.0(6)
Pt1 Ge2 N4 C25 124.6(5)
N3 Ge2 N4 C30 -176.5(6)
C34 Ge2 N4 C30 82.9(7)
Pt1 Ge2 N4 C30 -53.6(6)
Ge2 Pt1 N5 C38 100.8(11)
Ge1 Pt1 N5 C38 -108.8(7)
Cl1 Pt1 N5 C38 62.7(7)
Ge2 Pt1 N5 C37 -72.5(13)
Ge1 Pt1 N5 C37 77.9(6)
Cl1 Pt1 N5 C37 -110.7(6)
C8 N1 C1 C2 1.9(14)
Ge1 N1 C1 C2 -176.6(7)
C8 N1 C1 C7 -177.4(8)
Ge1 N1 C1 C7 4.1(10)
N1 C1 C2 C3 170.6(10)
C7 C1 C2 C3 -10.1(18)
C1 C2 C3 C4 -1(2)
C2 C3 C4 C5 7(2)
C3 C4 C5 C6 -1(2)
C4 C5 C6 C7 -6(2)
C12 N2 C7 C6 1.8(14)
Ge1 N2 C7 C6 162.4(7)
C12 N2 C7 C1 -177.4(8)
Ge1 N2 C7 C1 -16.7(10)
C5 C6 C7 N2 -178.3(11)
C5 C6 C7 C1 0.8(17)
N1 C1 C7 N2 8.3(12)
C2 C1 C7 N2 -171.0(9)
N1 C1 C7 C6 -170.8(8)
C2 C1 C7 C6 9.9(15)
C1 N1 C8 C9 -78.8(11)
Ge1 N1 C8 C9 99.5(8)
N1 C8 C9 C11 -72.6(10)
N1 C8 C9 C10 164.1(8)
C7 N2 C12 C13 -95.2(10)
Ge1 N2 C12 C13 105.0(8)
N2 C12 C13 C14 -173.2(7)
N2 C12 C13 C15 62.9(11)
N1 Ge1 C16 C17 46.8(7)
N2 Ge1 C16 C17 -39.1(7)
Pt1 Ge1 C16 C17 -168.0(5)
N1 Ge1 C16 C18 173.6(6)
N2 Ge1 C16 C18 87.7(6)
Pt1 Ge1 C16 C18 -41.1(7)
C26 N3 C19 C20 10.6(12)
Ge2 N3 C19 C20 -163.2(6)
C26 N3 C19 C25 -173.5(7)
Ge2 N3 C19 C25 12.7(9)
N3 C19 C20 C21 -173.1(8)
C25 C19 C20 C21 11.5(14)
C19 C20 C21 C22 3.9(15)
C20 C21 C22 C23 -2.8(15)
C21 C22 C23 C24 -8.0(16)
C22 C23 C24 C25 4.7(16)
C30 N4 C25 C24 9.3(12)
Ge2 N4 C25 C24 -168.9(6)
C30 N4 C25 C19 -177.3(7)
Ge2 N4 C25 C19 4.6(9)
C23 C24 C25 N4 -173.9(8)
C23 C24 C25 C19 13.5(15)
N3 C19 C25 N4 -11.2(10)
C20 C19 C25 N4 164.5(7)
N3 C19 C25 C24 162.0(8)
C20 C19 C25 C24 -22.2(13)
C19 N3 C26 C27 70.9(11)
Ge2 N3 C26 C27 -115.8(8)
N3 C26 C27 C29 -170.4(8)
N3 C26 C27 C28 63.9(11)
C25 N4 C30 C31 87.7(10)
Ge2 N4 C30 C31 -94.3(8)
N4 C30 C31 C33 -64.6(11)
N4 C30 C31 C32 176.1(8)
N3 Ge2 C34 C36 -52.3(8)
N4 Ge2 C34 C36 34.2(8)
Pt1 Ge2 C34 C36 176.8(6)
N3 Ge2 C34 C35 178.0(7)
N4 Ge2 C34 C35 -95.5(7)
Pt1 Ge2 C34 C35 47.2(8)
C38 N5 C37 C39 2.0(12)
Pt1 N5 C37 C39 175.8(6)
C37 N5 C38 C40 -1.9(13)
Pt1 N5 C38 C40 -175.7(7)
N5 C37 C39 C41 -0.3(13)
N5 C38 C40 C41 0.2(15)
C42 N6 C41 C39 -1.6(13)
C43 N6 C41 C39 169.1(8)
C42 N6 C41 C40 -179.0(8)
C43 N6 C41 C40 -8.3(13)
C37 C39 C41 N6 -179.0(8)
C37 C39 C41 C40 -1.4(12)
C38 C40 C41 N6 179.1(8)
C38 C40 C41 C39 1.5(13)
O2 S1 C44 F2 -176.1(11)
O1 S1 C44 F2 47.8(15)
O3 S1 C44 F2 -65.2(13)
O2 S1 C44 F3 -46.7(15)
O1 S1 C44 F3 177.2(10)
O3 S1 C44 F3 64.2(12)
O2 S1 C44 F1 67.6(9)
O1 S1 C44 F1 -68.5(8)
O3 S1 C44 F1 178.5(7)
